data_1562240
loop_
_publ_author_name
'Rosenthal, Tobias'
'Welzmiller, Simon'
'Neudert, Lukas'
'Urban, Philipp'
'Fitch, Andy'
'Oeckler, Oliver'

_publ_section_title
;
 Novel superstructure of the rocksalt type and element distribution in
 germanium tin antimony tellurides
;
_journal_name_full 'Journal of Solid State Chemistry'
_journal_page_first 108
_journal_page_last 117
_journal_paper_doi 10.1016/j.jssc.2014.07.014
_journal_volume 219
_journal_year 2014
_chemical_formula_sum 'Ge3 Sb2 Sn Te7'
_chemical_formula_weight 1473.1599
_chemical_name_common 'germanium tin antimony telluride'
_chemical_name_systematic
; 
 germanium tin antimony telluride
;
_space_group_IT_number 166
_space_group_name_Hall '-R 3 2"'
_space_group_name_H-M_alt 'R -3 m :H'
_symmetry_cell_setting trigonal
_symmetry_Int_Tables_number 166
_symmetry_space_group_name_Hall '-R 3 2"'
_symmetry_space_group_name_H-M 'R -3 m :H'
_audit_creation_method 'TOPAS ACADEMIC 4.2 and PLATON'
_cell_angle_alpha 90
_cell_angle_beta 90
_cell_angle_gamma 120
_cell_formula_units_Z 3
_cell_length_a 4.24990(4)
_cell_length_b 4.24990(4)
_cell_length_c 73.4677(9)
_cell_measurement_temperature 297(2)
_cell_volume 1149.17(2)
_computing_molecular_graphics 'Diamond 3.2i'
_computing_publication_material 'TOPAS ACADEMIC 4.2'
_computing_structure_refinement 'TOPAS ACADEMIC 4.2'
_computing_structure_solution model
_diffrn_ambient_temperature 297(2)
_diffrn_measurement_device_type 'powder diffractometer with scintillation counters'
_diffrn_measurement_method spinning
_diffrn_measurement_specimen_support capillary
_diffrn_radiation_monochromator Si-111
_diffrn_radiation_probe x-ray
_diffrn_radiation_type synchrotron
_diffrn_radiation_wavelength 0.389937
_diffrn_source_type 'ESRF, beamline ID31'
_exptl_absorpt_coefficient_mu 9.37
_exptl_absorpt_process_details
;
;
_exptl_crystal_density_diffrn 6.39
_exptl_crystal_F_000 1836
_pd_calc_method 'Rietveld refinement'
_pd_char_colour black
_pd_char_particle_morphology 'powder with platelet-shaped crystallites'
_pd_meas_number_of_points 6701
_pd_proc_info_excluded_regions
;
 none
;
_pd_proc_ls_prof_R_factor 0.049
_pd_proc_ls_prof_wR_factor 0.068
_pd_proc_number_of_points 6701
_refine_ls_goodness_of_fit_all 2.84
_refine_ls_matrix_type full
_refine_ls_number_constraints 9
_refine_ls_number_parameters 120
_refine_ls_number_restraints 0
_refine_ls_R_I_factor 0.012
_refine_ls_shift/su_max 0.00
_refine_ls_shift/su_mean 0.00
_reflns_number_total 654
_cod_data_source_file JSSC-2014-219-108.cif
_cod_data_source_block 1
_cod_original_cell_volume 1149.17(3)
_cod_original_sg_symbol_H-M 'R -3 m'
_cod_database_code 1562240
_pd_proc_ls_prof_r_expected 0.024

loop_
_symmetry_equiv_pos_site_id
_symmetry_equiv_pos_as_xyz
1 x,y,z
2 -y,x-y,z
3 -x+y,-x,z
4 y,x,-z
5 -x,-x+y,-z
6 x-y,-y,-z
7 -x,-y,-z
8 y,-x+y,-z
9 x-y,x,-z
10 -y,-x,z
11 x,x-y,z
12 -x+y,y,z
13 1/3+x,2/3+y,2/3+z
14 1/3-y,2/3+x-y,2/3+z
15 1/3-x+y,2/3-x,2/3+z
16 1/3+y,2/3+x,2/3-z
17 1/3-x,2/3-x+y,2/3-z
18 1/3+x-y,2/3-y,2/3-z
19 1/3-x,2/3-y,2/3-z
20 1/3+y,2/3-x+y,2/3-z
21 1/3+x-y,2/3+x,2/3-z
22 1/3-y,2/3-x,2/3+z
23 1/3+x,2/3+x-y,2/3+z
24 1/3-x+y,2/3+y,2/3+z
25 2/3+x,1/3+y,1/3+z
26 2/3-y,1/3+x-y,1/3+z
27 2/3-x+y,1/3-x,1/3+z
28 2/3+y,1/3+x,1/3-z
29 2/3-x,1/3-x+y,1/3-z
30 2/3+x-y,1/3-y,1/3-z
31 2/3-x,1/3-y,1/3-z
32 2/3+y,1/3-x+y,1/3-z
33 2/3+x-y,1/3+x,1/3-z
34 2/3-y,1/3-x,1/3+z
35 2/3+x,1/3+x-y,1/3+z
36 2/3-x+y,1/3+y,1/3+z

loop_
_atom_site_label
_atom_site_type_symbol
_atom_site_thermal_displace_type
_atom_site_fract_x
_atom_site_fract_y
_atom_site_fract_z
_atom_site_occupancy
_atom_site_U_iso_or_equiv
_atom_site_calc_flag
_atom_site_refinement_flags
_atom_site_disorder_assembly
_atom_site_disorder_group
Te1 Te Uiso 0.00000 0.00000 0.14736(2) 1.000 0.0141(1) . . . .
Te2 Te Uiso 0.00000 0.00000 0.23591(2) 1.000 0.0141(1) . . . .
Te3 Te Uiso 0.00000 0.00000 0.38150(2) 1.000 0.0141(1) . . . .
Te4 Te Uiso 0.00000 0.00000 0.00000 1.000 0.0141(1) . . . .
Ge1 Ge Uiso 0.00000 0.00000 0.45975(3) 0.478(12) 0.0316(8) . . . .
Sn1 Sn Uiso 0.00000 0.00000 0.45975(3) 0.017(27) 0.0316(8) . . . .
Sb1 Sb Uiso 0.00000 0.00000 0.45975(3) 0.505(30) 0.0316(8) . . . .
Ge2 Ge Uiso 0.00000 0.00000 0.07461(3) 0.453(10) 0.0234(9) . . . .
Sn2 Sn Uiso 0.00000 0.00000 0.07461(3) 0.312(21) 0.0234(9) . . . .
Sb2 Sb Uiso 0.00000 0.00000 0.07461(3) 0.235(24) 0.0234(9) . . . .
Ge3 Ge Uiso 0.00000 0.00000 0.30813(3) 0.569(7) 0.0238(6) . . . .
Sn3 Sn Uiso 0.00000 0.00000 0.30813(3) 0.171(16) 0.0238(6) . . . .
Sb3 Sb Uiso 0.00000 0.00000 0.30813(3) 0.261(17) 0.0238(6) . . . .

loop_
_atom_type_symbol
_atom_type_description
_atom_type_scat_dispersion_real
_atom_type_scat_dispersion_imag
_atom_type_scat_source
Ge Ge 0.266 0.62 ' Henke, B. L. et.al. (1993), Atom. Data Nucl. Data, 54, 181.'
Sb Sb -2.227 3.31 'Henke, B. L. et.al. (1993), Atom. Data Nucl. Data, 54, 181.'
Sn Sn -1.472 3.09 ' Henke, B. L. et.al. (1993), Atom. Data Nucl. Data, 54, 181.'
Te Te -6.494 0.57 ' Henke, B. L. et.al. (1993), Atom. Data Nucl. Data, 54, 181. '

loop_
_geom_angle_atom_site_label_1
_geom_angle_atom_site_label_2
_geom_angle_atom_site_label_3
_geom_angle
_geom_angle_site_symmetry_1
_geom_angle_site_symmetry_2
_geom_angle_site_symmetry_3
_geom_angle_publ_flag
Sb1 Te1 Sb1 94.40(5) 13_444 . 13_544 y
Sb1 Te1 Sb1 94.40(5) 13_444 . 13_554 y
Sb1 Te1 Sb1 94.40(5) 13_544 . 13_554 y
Sb1 Te2 Sb1 81.69(4) 16_445 . 16_545 y
Sb1 Te2 Sb1 81.69(4) 16_445 . 16_555 y
Sb1 Te2 Sb1 81.69(4) 16_545 . 16_555 y
Sb3 Te3 Sb3 91.07(5) 16_445 . 16_545 y
Sb3 Te3 Sb3 91.07(5) 16_445 . 16_555 y
Sb3 Te3 Sb3 91.07(5) 16_545 . 16_555 y
Sb3 Te4 Sb3 87.47(3) 13_444 . 13_544 y
Sb3 Te4 Sb3 87.47(3) 13_444 . 13_554 y
Sb3 Te4 Sb3 87.47(3) 13_544 . 13_554 y
Te2 Sb1 Te2 81.69(5) 16_545 . 16_555 y
Te2 Sb1 Te2 81.69(5) 16_445 . 16_545 y
Te2 Sb1 Te2 81.69(5) 16_445 . 16_555 y
Te3 Sb2 Te3 85.53(5) 13_444 . 13_544 y
Te3 Sb2 Te3 85.53(5) 13_444 . 13_554 y
Te3 Sb2 Te3 85.53(5) 13_544 . 13_554 y
Te3 Sb3 Te3 91.06(5) 16_445 . 16_555 y
Te3 Sb3 Te3 91.06(5) 16_545 . 16_555 y
Te3 Sb3 Te3 91.06(5) 16_445 . 16_545 y
Te2 Sn1 Te2 81.69(5) 16_445 . 16_545 y
Te2 Sn1 Te2 81.69(5) 16_445 . 16_555 y
Te2 Sn1 Te2 81.69(5) 16_545 . 16_555 y
Te3 Sn2 Te3 85.53(5) 13_444 . 13_544 y
Te3 Sn2 Te3 85.53(5) 13_444 . 13_554 y
Te3 Sn2 Te3 85.53(5) 13_544 . 13_554 y
Te3 Sn3 Te3 91.06(5) 16_445 . 16_545 y
Te3 Sn3 Te3 91.06(5) 16_445 . 16_555 y
Te3 Sn3 Te3 91.06(5) 16_545 . 16_555 y
Te2 Ge1 Te2 81.69(5) 16_445 . 16_545 y
Te2 Ge1 Te2 81.69(5) 16_445 . 16_555 y
Te2 Ge1 Te2 81.69(5) 16_545 . 16_555 y
Te3 Ge2 Te3 85.53(5) 13_444 . 13_544 y
Te3 Ge2 Te3 85.53(5) 13_444 . 13_554 y
Te3 Ge2 Te3 85.53(5) 13_544 . 13_554 y
Te3 Ge3 Te3 91.06(5) 16_445 . 16_545 y
Te3 Ge3 Te3 91.06(5) 16_445 . 16_555 y
Te3 Ge3 Te3 91.06(5) 16_545 . 16_555 y

loop_
_geom_bond_atom_site_label_1
_geom_bond_atom_site_label_2
_geom_bond_distance
_geom_bond_site_symmetry_1
_geom_bond_site_symmetry_2
_geom_bond_publ_flag
Te1 Sb1 2.8961(14) . 13_444 yes
Te1 Sb1 2.8961(14) . 13_544 yes
Te1 Sb1 2.8961(14) . 13_554 yes
Te2 Sb1 3.2491(17) . 16_445 yes
Te2 Sb1 3.2491(17) . 16_545 yes
Te2 Sb1 3.2491(17) . 16_555 yes
Te3 Sb3 2.9775(15) . 16_445 yes
Te3 Sb3 2.9775(15) . 16_545 yes
Te3 Sb3 2.9775(15) . 16_555 yes
Te4 Sb3 3.0738(13) . 13_444 yes
Te4 Sb3 3.0738(13) . 13_544 yes
Te4 Sb3 3.0738(13) . 13_554 yes
